data_1526329
loop_
_publ_author_name
'Hiramatsu, N.'
'Mishima, T.'
'Sagala, D.A.'

_publ_section_title
;
 Structural study of complex perovskite (Na, La) (Mg, W) O3
;
_journal_name_full 'Ceramic Transactions, 13 (Supercond.Ceram.Supercond.)'
_journal_page_first 79
_journal_page_last 85
_journal_volume 104
_journal_year 2000
_chemical_formula_sum 'La0.5 Mg0.5 Na0.5 O3 W0.5'
_chemical_name_systematic '(Na0.5 La0.5) (Mg0.5 W0.5) O3'
_space_group_IT_number 11
_symmetry_space_group_name_Hall '-P 2yb'
_symmetry_space_group_name_H-M 'P 1 21/m 1'
_cell_angle_alpha 90
_cell_angle_beta 89.889
_cell_angle_gamma 90
_cell_formula_units_Z 4
_cell_length_a 5.5328
_cell_length_b 5.5334
_cell_length_c 7.9109
_cell_volume 242.193
_citation_journal_id_ASTM CETREW
_cod_data_source_file Hiramatsu_CETREW_2000_111.cif
_cod_data_source_block La0.5Mg0.5Na0.5O3W0.5
_cod_original_cell_volume 242.1933
_cod_database_code 1526329

loop_
_symmetry_equiv_pos_as_xyz
x,y,z
-x,y+1/2,-z
-x,-y,-z
x,-y-1/2,z

loop_
_atom_site_label
_atom_site_type_symbol
_atom_site_fract_x
_atom_site_fract_y
_atom_site_fract_z
_atom_site_occupancy
_atom_site_U_iso_or_equiv
Na1 Na+1 0.274 0.25 0.02 0.971 0.0
O3 O-2 0.69 0.25 0.501 1 0.0
W2 W+6 0.749 0.25 0.7663 0.999 0.0
W1 W+6 0.762 0.25 0.245 0.001 0.0
La2 La+3 0.251 0.25 0.503 0.971 0.0
Mg1 Mg+2 0.762 0.25 0.245 0.999 0.0
Na2 Na+1 0.251 0.25 0.503 0.029 0.0
O1 O-2 0.502 0.478 0.708 1 0.0
O2 O-2 0.047 0.008 0.224 1 0.0
La1 La+3 0.274 0.25 0.02 0.029 0.0
Mg2 Mg+2 0.749 0.25 0.7663 0.001 0.0
O4 O-2 0.816 0.25 0.989 1 0.0
